data_7151261
loop_
_publ_author_name
'Zhang, Xuejun'
'Hsung, Richard P.'
'You, Lingfeng'

_publ_section_title
;
 Tandem azidination- and hydroazidination-Huisgen [3 + 2]
 cycloadditions of ynamides. Synthesis of chiral amide-substituted
 triazoles.
;
_journal_issue 14
_journal_name_full 'Organic &amp; biomolecular chemistry'
_journal_page_first 2679
_journal_page_last 2682
_journal_paper_doi 10.1039/b606680a
_journal_volume 4
_journal_year 2006
_chemical_absolute_configuration rm
_chemical_formula_moiety 'C18 H16 N4 O2'
_chemical_formula_sum 'C18 H16 N4 O2'
_chemical_formula_weight 320.35
_chemical_name_common 05315
_chemical_name_systematic
;
?
;
_space_group_IT_number 19
_symmetry_cell_setting orthorhombic
_symmetry_space_group_name_Hall 'P 2ac 2ab'
_symmetry_space_group_name_H-M 'P 21 21 21'
_atom_sites_solution_hydrogens geom
_atom_sites_solution_primary direct
_atom_sites_solution_secondary difmap
_audit_creation_method SHELXL-97
_cell_angle_alpha 90.00
_cell_angle_beta 90.00
_cell_angle_gamma 90.00
_cell_formula_units_Z 4
_cell_length_a 8.7353(7)
_cell_length_b 9.8100(8)
_cell_length_c 18.0556(14)
_cell_measurement_reflns_used 3441
_cell_measurement_temperature 173(2)
_cell_measurement_theta_max 24.11
_cell_measurement_theta_min 2.26
_cell_volume 1547.2(2)
_computing_cell_refinement 'SAINT, Bruker'
_computing_data_collection 'SMART, Bruker'
_computing_data_reduction 'SAINT, Bruker'
_computing_molecular_graphics 'SHELXTL, Bruker'
_computing_publication_material 'Bruker SHELXTL'
_computing_structure_refinement 'SHELXL-97 (Sheldrick, 1997)'
_computing_structure_solution SIR97
_diffrn_ambient_temperature 173(2)
_diffrn_measured_fraction_theta_full 0.998
_diffrn_measured_fraction_theta_max 0.998
_diffrn_measurement_device_type 'Bruker SMART Platform CCD'
_diffrn_measurement_method 'area detector, omega scans per phi'
_diffrn_radiation_monochromator graphite
_diffrn_radiation_source 'normal-focus sealed tube'
_diffrn_radiation_type MoK\a
_diffrn_radiation_wavelength 0.71073
_diffrn_reflns_av_R_equivalents 0.0299
_diffrn_reflns_av_sigmaI/netI 0.0217
_diffrn_reflns_limit_h_max 10
_diffrn_reflns_limit_h_min -10
_diffrn_reflns_limit_k_max 12
_diffrn_reflns_limit_k_min -11
_diffrn_reflns_limit_l_max 22
_diffrn_reflns_limit_l_min -19
_diffrn_reflns_number 9507
_diffrn_reflns_theta_full 26.38
_diffrn_reflns_theta_max 26.38
_diffrn_reflns_theta_min 2.26
_exptl_absorpt_coefficient_mu 0.093
_exptl_absorpt_correction_T_max 0.9862
_exptl_absorpt_correction_T_min 0.9726
_exptl_absorpt_correction_type multi-scan
_exptl_absorpt_process_details 'SADABS, R. Blessing, 1995'
_exptl_crystal_colour colorless
_exptl_crystal_density_diffrn 1.375
_exptl_crystal_density_meas 0
_exptl_crystal_density_method 'not measured'
_exptl_crystal_description plate
_exptl_crystal_F_000 672
_exptl_crystal_size_max 0.30
_exptl_crystal_size_mid 0.30
_exptl_crystal_size_min 0.15
_refine_diff_density_max 0.195
_refine_diff_density_min -0.166
_refine_diff_density_rms 0.031
_refine_ls_abs_structure_details 'Flack H D (1983), Acta Cryst. A39, 876-881'
_refine_ls_abs_structure_Flack 0(10)
_refine_ls_extinction_method none
_refine_ls_goodness_of_fit_ref 1.014
_refine_ls_hydrogen_treatment riding
_refine_ls_matrix_type full
_refine_ls_number_parameters 217
_refine_ls_number_reflns 1823
_refine_ls_number_restraints 0
_refine_ls_restrained_S_all 1.014
_refine_ls_R_factor_all 0.0423
_refine_ls_R_factor_gt 0.0332
_refine_ls_shift/su_max 0.000
_refine_ls_shift/su_mean 0.000
_refine_ls_structure_factor_coef Fsqd
_refine_ls_weighting_details 'calc w=1/[\s^2^(Fo^2^)+(0.0340P)^2^+0.4894P] where P=(Fo^2^+2Fc^2^)/3'
_refine_ls_weighting_scheme calc
_refine_ls_wR_factor_gt 0.0768
_refine_ls_wR_factor_ref 0.0837
_reflns_number_gt 1600
_reflns_number_total 1823
_reflns_threshold_expression >2sigma(I)
_cod_data_source_file b606680a.txt
_cod_data_source_block 05315
_cod_depositor_comments
;
The following automatic conversions were performed:
'_symmetry_cell_setting' value 'Orthorhombic' changed to 'orthorhombic'
according to '/home/saulius/struct/CIF-dictionaries/cif_core.dic'
dictionary named 'cif_core.dic' version 2.4.1 from 2010-06-29.

Automatic conversion script
Id: cif_fix_enum 1527 2010-12-29 10:47:43Z saulius 
;
_cod_original_sg_symbol_H-M P2(1)2(1)2(1)
_cod_database_code 7151261

loop_
_symmetry_equiv_pos_as_xyz
'x, y, z'
'-x+1/2, -y, z+1/2'
'-x, y+1/2, -z+1/2'
'x+1/2, -y+1/2, -z'

loop_
_atom_site_label
_atom_site_type_symbol
_atom_site_fract_x
_atom_site_fract_y
_atom_site_fract_z
_atom_site_U_iso_or_equiv
_atom_site_adp_type
_atom_site_occupancy
_atom_site_symmetry_multiplicity
_atom_site_calc_flag
_atom_site_refinement_flags
_atom_site_disorder_assembly
_atom_site_disorder_group
O1 O 0.6857(2) 0.61426(18) 0.30870(10) 0.0502(5) Uani 1 1 d . . .
O2 O 0.5711(2) 0.4216(2) 0.26862(9) 0.0514(5) Uani 1 1 d . . .
N1 N 0.6989(2) 0.41319(18) 0.37390(10) 0.0333(4) Uani 1 1 d . . .
N2 N 0.8046(3) 0.37933(19) 0.49393(11) 0.0415(5) Uani 1 1 d . . .
N3 N 0.8832(3) 0.4497(2) 0.54397(12) 0.0499(6) Uani 1 1 d . . .
N4 N 0.9067(2) 0.57331(19) 0.51555(13) 0.0453(5) Uani 1 1 d . . .
C1 C 0.6553(3) 0.4957(3) 0.31690(13) 0.0391(5) Uani 1 1 d . . .
C2 C 0.5300(3) 0.2943(3) 0.30314(15) 0.0506(7) Uani 1 1 d . . .
H2A H 0.5323 0.2189 0.2667 0.061 Uiso 1 1 calc R . .
H2B H 0.4262 0.2996 0.3249 0.061 Uiso 1 1 calc R . .
C3 C 0.6507(3) 0.2720(2) 0.36365(12) 0.0358(5) Uani 1 1 d . . .
H3 H 0.6001 0.2382 0.4098 0.043 Uiso 1 1 calc R . .
C4 C 0.7788(3) 0.1760(2) 0.34187(12) 0.0335(5) Uani 1 1 d . . .
C5 C 0.9306(3) 0.2150(2) 0.33740(13) 0.0403(5) Uani 1 1 d . . .
H5 H 0.9577 0.3073 0.3462 0.048 Uiso 1 1 calc R . .
C6 C 1.0433(3) 0.1214(3) 0.32024(15) 0.0497(6) Uani 1 1 d . . .
H6 H 1.1473 0.1494 0.3179 0.060 Uiso 1 1 calc R . .
C7 C 1.0048(3) -0.0128(3) 0.30654(14) 0.0504(7) Uani 1 1 d . . .
H7 H 1.0825 -0.0772 0.2951 0.060 Uiso 1 1 calc R . .
C8 C 0.8538(4) -0.0533(3) 0.30951(13) 0.0492(6) Uani 1 1 d . . .
H8 H 0.8269 -0.1453 0.2996 0.059 Uiso 1 1 calc R . .
C9 C 0.7414(3) 0.0412(2) 0.32706(13) 0.0423(6) Uani 1 1 d . . .
H9 H 0.6373 0.0133 0.3290 0.051 Uiso 1 1 calc R . .
C10 C 0.7805(2) 0.4611(2) 0.43506(12) 0.0319(5) Uani 1 1 d . . .
C11 C 0.8445(3) 0.5857(2) 0.44733(13) 0.0382(5) Uani 1 1 d . . .
H11 H 0.8453 0.6629 0.4155 0.046 Uiso 1 1 calc R . .
C12 C 0.9931(4) 0.6762(3) 0.55727(19) 0.0642(9) Uani 1 1 d . . .
H12A H 1.0926 0.6924 0.5326 0.077 Uiso 1 1 calc R . .
H12B H 1.0139 0.6415 0.6078 0.077 Uiso 1 1 calc R . .
C13 C 0.9069(3) 0.8075(2) 0.56239(12) 0.0357(5) Uani 1 1 d . . .
C14 C 0.7916(3) 0.8243(3) 0.61497(14) 0.0543(7) Uani 1 1 d . . .
H14 H 0.7677 0.7526 0.6484 0.065 Uiso 1 1 calc R . .
C15 C 0.7110(3) 0.9482(4) 0.61821(16) 0.0655(9) Uani 1 1 d . . .
H15 H 0.6319 0.9604 0.6537 0.079 Uiso 1 1 calc R . .
C16 C 0.7467(4) 1.0512(3) 0.57021(18) 0.0603(8) Uani 1 1 d . . .
H16 H 0.6916 1.1346 0.5722 0.072 Uiso 1 1 calc R . .
C17 C 0.8586(4) 1.0349(3) 0.52051(16) 0.0516(7) Uani 1 1 d . . .
H17 H 0.8834 1.1077 0.4879 0.062 Uiso 1 1 calc R . .
C18 C 0.9377(3) 0.9151(2) 0.51588(13) 0.0389(5) Uani 1 1 d . . .
H18 H 1.0159 0.9059 0.4797 0.047 Uiso 1 1 calc R . .

loop_
_atom_site_aniso_label
_atom_site_aniso_U_11
_atom_site_aniso_U_22
_atom_site_aniso_U_33
_atom_site_aniso_U_23
_atom_site_aniso_U_13
_atom_site_aniso_U_12
O1 0.0513(11) 0.0441(10) 0.0552(11) 0.0155(8) -0.0016(9) 0.0072(9)
O2 0.0445(10) 0.0633(12) 0.0463(9) -0.0054(9) -0.0132(8) 0.0074(10)
N1 0.0333(9) 0.0324(10) 0.0343(9) -0.0011(8) -0.0034(8) -0.0003(8)
N2 0.0569(13) 0.0266(9) 0.0409(11) -0.0018(8) -0.0103(10) -0.0001(9)
N3 0.0680(15) 0.0303(10) 0.0513(12) -0.0029(9) -0.0213(11) 0.0088(11)
N4 0.0477(12) 0.0255(10) 0.0628(13) -0.0051(10) -0.0235(11) 0.0061(9)
C1 0.0303(11) 0.0492(14) 0.0378(12) 0.0003(11) 0.0015(10) 0.0071(11)
C2 0.0334(12) 0.0618(17) 0.0565(15) -0.0201(14) -0.0026(12) -0.0047(13)
C3 0.0337(11) 0.0379(12) 0.0358(11) -0.0065(10) 0.0047(10) -0.0099(10)
C4 0.0368(11) 0.0330(11) 0.0306(11) -0.0010(9) 0.0006(10) -0.0081(9)
C5 0.0387(12) 0.0366(12) 0.0456(13) -0.0075(11) 0.0031(11) -0.0055(10)
C6 0.0421(13) 0.0543(15) 0.0527(15) -0.0062(13) 0.0025(13) 0.0024(12)
C7 0.0630(17) 0.0443(14) 0.0439(14) -0.0028(12) -0.0015(13) 0.0149(13)
C8 0.0765(18) 0.0313(12) 0.0398(12) 0.0002(11) -0.0017(14) -0.0019(14)
C9 0.0502(14) 0.0379(13) 0.0387(12) 0.0003(11) 0.0012(11) -0.0101(11)
C10 0.0305(10) 0.0281(11) 0.0371(11) -0.0014(9) -0.0016(9) 0.0032(9)
C11 0.0351(11) 0.0279(11) 0.0516(13) 0.0024(10) -0.0124(11) 0.0015(10)
C12 0.0621(18) 0.0362(13) 0.095(2) -0.0142(15) -0.0478(18) 0.0098(13)
C13 0.0403(12) 0.0281(11) 0.0387(12) -0.0031(10) -0.0149(11) -0.0018(10)
C14 0.0625(17) 0.0633(17) 0.0370(13) 0.0088(13) -0.0054(13) -0.0235(16)
C15 0.0463(15) 0.096(3) 0.0536(16) -0.0358(18) 0.0048(13) 0.0056(18)
C16 0.0649(19) 0.0453(16) 0.0707(19) -0.0179(16) -0.0176(16) 0.0121(15)
C17 0.0645(17) 0.0328(13) 0.0577(16) 0.0013(12) -0.0228(15) -0.0022(13)
C18 0.0415(13) 0.0409(13) 0.0343(11) -0.0026(11) -0.0050(10) -0.0074(11)

loop_
_atom_type_symbol
_atom_type_description
_atom_type_scat_dispersion_real
_atom_type_scat_dispersion_imag
_atom_type_scat_source
C C 0.0033 0.0000 'International Tables Vol C Tables 4.2.6.8 and 6.1.1.4'
H H 0.0000 0.0000 'International Tables Vol C Tables 4.2.6.8 and 6.1.1.4'
N N 0.0061 0.0000 'International Tables Vol C Tables 4.2.6.8 and 6.1.1.4'
O O 0.0106 0.0000 'International Tables Vol C Tables 4.2.6.8 and 6.1.1.4'

loop_
_geom_angle_atom_site_label_1
_geom_angle_atom_site_label_2
_geom_angle_atom_site_label_3
_geom_angle
_geom_angle_site_symmetry_1
_geom_angle_site_symmetry_3
_geom_angle_publ_flag
C1 O2 C2 108.83(18) . . ?
C1 N1 C10 122.65(19) . . ?
C1 N1 C3 112.80(18) . . ?
C10 N1 C3 124.55(18) . . ?
N3 N2 C10 107.91(18) . . ?
N2 N3 N4 106.91(19) . . ?
N3 N4 C11 111.8(2) . . ?
N3 N4 C12 120.5(2) . . ?
C11 N4 C12 127.7(2) . . ?
O1 C1 O2 124.1(2) . . ?
O1 C1 N1 127.3(2) . . ?
O2 C1 N1 108.6(2) . . ?
O2 C2 C3 105.06(19) . . ?
O2 C2 H2A 110.7 . . ?
C3 C2 H2A 110.7 . . ?
O2 C2 H2B 110.7 . . ?
C3 C2 H2B 110.7 . . ?
H2A C2 H2B 108.8 . . ?
N1 C3 C4 114.24(18) . . ?
N1 C3 C2 98.84(19) . . ?
C4 C3 C2 114.27(18) . . ?
N1 C3 H3 109.7 . . ?
C4 C3 H3 109.7 . . ?
C2 C3 H3 109.7 . . ?
C5 C4 C9 118.6(2) . . ?
C5 C4 C3 123.5(2) . . ?
C9 C4 C3 118.0(2) . . ?
C6 C5 C4 120.9(2) . . ?
C6 C5 H5 119.6 . . ?
C4 C5 H5 119.6 . . ?
C7 C6 C5 120.0(3) . . ?
C7 C6 H6 120.0 . . ?
C5 C6 H6 120.0 . . ?
C8 C7 C6 120.0(3) . . ?
C8 C7 H7 120.0 . . ?
C6 C7 H7 120.0 . . ?
C7 C8 C9 119.6(2) . . ?
C7 C8 H8 120.2 . . ?
C9 C8 H8 120.2 . . ?
C8 C9 C4 120.9(2) . . ?
C8 C9 H9 119.5 . . ?
C4 C9 H9 119.5 . . ?
N2 C10 C11 109.96(19) . . ?
N2 C10 N1 120.21(19) . . ?
C11 C10 N1 129.8(2) . . ?
N4 C11 C10 103.4(2) . . ?
N4 C11 H11 128.3 . . ?
C10 C11 H11 128.3 . . ?
N4 C12 C13 111.4(2) . . ?
N4 C12 H12A 109.3 . . ?
C13 C12 H12A 109.3 . . ?
N4 C12 H12B 109.3 . . ?
C13 C12 H12B 109.3 . . ?
H12A C12 H12B 108.0 . . ?
C18 C13 C14 117.8(2) . . ?
C18 C13 C12 121.6(2) . . ?
C14 C13 C12 120.5(2) . . ?
C13 C14 C15 119.5(2) . . ?
C13 C14 H14 120.3 . . ?
C15 C14 H14 120.3 . . ?
C16 C15 C14 119.9(3) . . ?
C16 C15 H15 120.1 . . ?
C14 C15 H15 120.1 . . ?
C17 C16 C15 120.3(3) . . ?
C17 C16 H16 119.9 . . ?
C15 C16 H16 119.9 . . ?
C16 C17 C18 120.9(3) . . ?
C16 C17 H17 119.5 . . ?
C18 C17 H17 119.5 . . ?
C17 C18 C13 121.6(2) . . ?
C17 C18 H18 119.2 . . ?
C13 C18 H18 119.2 . . ?

loop_
_geom_bond_atom_site_label_1
_geom_bond_atom_site_label_2
_geom_bond_distance
_geom_bond_site_symmetry_2
_geom_bond_publ_flag
O1 C1 1.202(3) . ?
O2 C1 1.353(3) . ?
O2 C2 1.442(3) . ?
N1 C1 1.364(3) . ?
N1 C10 1.396(3) . ?
N1 C3 1.459(3) . ?
N2 N3 1.328(3) . ?
N2 C10 1.348(3) . ?
N3 N4 1.332(3) . ?
N4 C11 1.352(3) . ?
N4 C12 1.468(3) . ?
C2 C3 1.534(3) . ?
C2 H2A 0.9900 . ?
C2 H2B 0.9900 . ?
C3 C4 1.514(3) . ?
C3 H3 1.0000 . ?
C4 C5 1.382(3) . ?
C4 C9 1.388(3) . ?
C5 C6 1.382(3) . ?
C5 H5 0.9500 . ?
C6 C7 1.381(4) . ?
C6 H6 0.9500 . ?
C7 C8 1.379(4) . ?
C7 H7 0.9500 . ?
C8 C9 1.387(4) . ?
C8 H8 0.9500 . ?
C9 H9 0.9500 . ?
C10 C11 1.363(3) . ?
C11 H11 0.9500 . ?
C12 C13 1.496(3) . ?
C12 H12A 0.9900 . ?
C12 H12B 0.9900 . ?
C13 C18 1.375(3) . ?
C13 C14 1.393(4) . ?
C14 C15 1.406(4) . ?
C14 H14 0.9500 . ?
C15 C16 1.366(4) . ?
C15 H15 0.9500 . ?
C16 C17 1.337(4) . ?
C16 H16 0.9500 . ?
C17 C18 1.366(4) . ?
C17 H17 0.9500 . ?
C18 H18 0.9500 . ?

loop_
_geom_torsion_atom_site_label_1
_geom_torsion_atom_site_label_2
_geom_torsion_atom_site_label_3
_geom_torsion_atom_site_label_4
_geom_torsion
_geom_torsion_site_symmetry_1
_geom_torsion_site_symmetry_2
_geom_torsion_site_symmetry_3
_geom_torsion_site_symmetry_4
_geom_torsion_publ_flag
C10 N2 N3 N4 -0.1(3) . . . . ?
N2 N3 N4 C11 0.1(3) . . . . ?
N2 N3 N4 C12 -179.1(2) . . . . ?
C2 O2 C1 O1 -167.7(2) . . . . ?
C2 O2 C1 N1 13.0(2) . . . . ?
C10 N1 C1 O1 4.3(4) . . . . ?
C3 N1 C1 O1 -175.9(2) . . . . ?
C10 N1 C1 O2 -176.47(19) . . . . ?
C3 N1 C1 O2 3.4(3) . . . . ?
C1 O2 C2 C3 -23.2(2) . . . . ?
C1 N1 C3 C4 105.2(2) . . . . ?
C10 N1 C3 C4 -75.0(3) . . . . ?
C1 N1 C3 C2 -16.5(2) . . . . ?
C10 N1 C3 C2 163.3(2) . . . . ?
O2 C2 C3 N1 22.8(2) . . . . ?
O2 C2 C3 C4 -98.9(2) . . . . ?
N1 C3 C4 C5 4.7(3) . . . . ?
C2 C3 C4 C5 117.6(3) . . . . ?
N1 C3 C4 C9 -176.6(2) . . . . ?
C2 C3 C4 C9 -63.7(3) . . . . ?
C9 C4 C5 C6 -1.5(4) . . . . ?
C3 C4 C5 C6 177.2(2) . . . . ?
C4 C5 C6 C7 0.7(4) . . . . ?
C5 C6 C7 C8 0.4(4) . . . . ?
C6 C7 C8 C9 -0.7(4) . . . . ?
C7 C8 C9 C4 -0.1(4) . . . . ?
C5 C4 C9 C8 1.2(4) . . . . ?
C3 C4 C9 C8 -177.6(2) . . . . ?
N3 N2 C10 C11 0.1(3) . . . . ?
N3 N2 C10 N1 -179.5(2) . . . . ?
C1 N1 C10 N2 171.9(2) . . . . ?
C3 N1 C10 N2 -7.9(3) . . . . ?
C1 N1 C10 C11 -7.6(4) . . . . ?
C3 N1 C10 C11 172.6(2) . . . . ?
N3 N4 C11 C10 0.0(3) . . . . ?
C12 N4 C11 C10 179.1(3) . . . . ?
N2 C10 C11 N4 0.0(3) . . . . ?
N1 C10 C11 N4 179.5(2) . . . . ?
N3 N4 C12 C13 -128.3(3) . . . . ?
C11 N4 C12 C13 52.6(4) . . . . ?
N4 C12 C13 C18 -99.0(3) . . . . ?
N4 C12 C13 C14 81.0(3) . . . . ?
C18 C13 C14 C15 0.6(3) . . . . ?
C12 C13 C14 C15 -179.3(2) . . . . ?
C13 C14 C15 C16 -0.3(4) . . . . ?
C14 C15 C16 C17 -0.5(4) . . . . ?
C15 C16 C17 C18 1.0(4) . . . . ?
C16 C17 C18 C13 -0.7(4) . . . . ?
C14 C13 C18 C17 -0.1(3) . . . . ?
C12 C13 C18 C17 179.8(2) . . . . ?

loop_
_cod_related_entry_id
_cod_related_entry_database
_cod_related_entry_code
1 ChemSpider 9856019
